data_2229204
loop_
_publ_author_name
'Choi, Hong Dae'
'Seo, Pil Ja'
'Son, Byeng Wha'
'Lee, Uk'

_publ_section_title
;
 5-Chloro-2-(4-fluorophenyl)-3-phenylsulfinyl-1-benzofuran
;
_journal_coeditor_code RN2082
_journal_issue 2
_journal_name_full 'Acta Crystallographica Section E'
_journal_page_first o498
_journal_paper_doi 10.1107/S1600536811002686
_journal_volume 67
_journal_year 2011
_chemical_formula_iupac 'C20 H12 Cl F O2 S'
_chemical_formula_moiety 'C20 H12 Cl F O2 S'
_chemical_formula_sum 'C20 H12 Cl F O2 S'
_chemical_formula_weight 370.81
_chemical_name_systematic
;
5-Chloro-2-(4-fluorophenyl)-3-phenylsulfinyl-1-benzofuran
;
_space_group_IT_number 2
_symmetry_cell_setting triclinic
_symmetry_space_group_name_Hall '-P 1'
_symmetry_space_group_name_H-M 'P -1'
_atom_sites_solution_hydrogens difmap
_atom_sites_solution_primary direct
_atom_sites_solution_secondary difmap
_cell_angle_alpha 71.403(2)
_cell_angle_beta 81.707(2)
_cell_angle_gamma 71.909(2)
_cell_formula_units_Z 2
_cell_length_a 8.2551(2)
_cell_length_b 9.4707(3)
_cell_length_c 11.4914(3)
_cell_measurement_reflns_used 5406
_cell_measurement_temperature 173(2)
_cell_measurement_theta_max 27.33
_cell_measurement_theta_min 2.55
_cell_volume 808.39(4)
_computing_cell_refinement '<i>SAINT</i> (Bruker, 2009)'
_computing_data_collection '<i>APEX2</i> (Bruker, 2009)'
_computing_data_reduction '<i>SAINT</i> (Bruker, 2009)'
_computing_molecular_graphics '<i>ORTEP-3</i> (Farrugia, 1997) and <i>DIAMOND</i> (Brandenburg, 1998)'
_computing_publication_material '<i>SHELXL97</i> (Sheldrick, 2008)'
_computing_structure_refinement '<i>SHELXL97</i> (Sheldrick, 2008)'
_computing_structure_solution '<i>SHELXS97</i> (Sheldrick, 2008)'
_diffrn_ambient_temperature 173(2)
_diffrn_detector_area_resol_mean 10.0
_diffrn_measured_fraction_theta_full 0.984
_diffrn_measured_fraction_theta_max 0.984
_diffrn_measurement_device_type 'Bruker SMART APEXII CCD'
_diffrn_measurement_method '\f and \w'
_diffrn_radiation_monochromator 'graphite multilayer'
_diffrn_radiation_source 'rotating anode'
_diffrn_radiation_type MoK\a
_diffrn_radiation_wavelength 0.71073
_diffrn_reflns_av_R_equivalents 0.0314
_diffrn_reflns_av_sigmaI/netI 0.0323
_diffrn_reflns_limit_h_max 10
_diffrn_reflns_limit_h_min -10
_diffrn_reflns_limit_k_max 12
_diffrn_reflns_limit_k_min -12
_diffrn_reflns_limit_l_max 14
_diffrn_reflns_limit_l_min -15
_diffrn_reflns_number 14335
_diffrn_reflns_theta_full 27.66
_diffrn_reflns_theta_max 27.66
_diffrn_reflns_theta_min 1.87
_diffrn_standards_number 0
_exptl_absorpt_coefficient_mu 0.387
_exptl_absorpt_correction_T_max 0.9783
_exptl_absorpt_correction_T_min 0.9354
_exptl_absorpt_correction_type multi-scan
_exptl_absorpt_process_details '(SADABS; Bruker, 2009)'
_exptl_crystal_colour colourless
_exptl_crystal_density_diffrn 1.523
_exptl_crystal_density_method 'not measured'
_exptl_crystal_description block
_exptl_crystal_F_000 380
_exptl_crystal_size_max 0.17
_exptl_crystal_size_mid 0.15
_exptl_crystal_size_min 0.06
_refine_diff_density_max 0.370
_refine_diff_density_min -0.345
_refine_ls_extinction_method none
_refine_ls_goodness_of_fit_ref 1.041
_refine_ls_hydrogen_treatment constr
_refine_ls_matrix_type full
_refine_ls_number_parameters 226
_refine_ls_number_reflns 3722
_refine_ls_number_restraints 0
_refine_ls_restrained_S_all 1.041
_refine_ls_R_factor_all 0.0499
_refine_ls_R_factor_gt 0.0362
_refine_ls_shift/su_max 0.001
_refine_ls_shift/su_mean 0.000
_refine_ls_structure_factor_coef Fsqd
_refine_ls_weighting_details 'calc w=1/[\s^2^(Fo^2^)+(0.0461P)^2^+0.1974P] where P=(Fo^2^+2Fc^2^)/3'
_refine_ls_weighting_scheme calc
_refine_ls_wR_factor_gt 0.0887
_refine_ls_wR_factor_ref 0.0958
_reflns_number_gt 2943
_reflns_number_total 3722
_reflns_threshold_expression I>2\s(I)
_cod_data_source_file rn2082.cif
_cod_data_source_block I
_cod_database_code 2229204
_cod_database_fobs_code 2229204

loop_
_symmetry_equiv_pos_as_xyz
'x, y, z'
'-x, -y, -z'

loop_
_atom_site_type_symbol
_atom_site_label
_atom_site_fract_x
_atom_site_fract_y
_atom_site_fract_z
_atom_site_U_iso_or_equiv
_atom_site_adp_type
_atom_site_calc_flag
_atom_site_refinement_flags
_atom_site_occupancy
_atom_site_disorder_assembly
_atom_site_disorder_group
Cl Cl1 1.03501(6) 0.73080(5) 0.38102(4) 0.04197(14) Uani d . 1 . .
S S1 0.62029(5) 0.60069(5) 0.86187(4) 0.03045(12) Uani d . 1 . .
F F1 0.03640(16) 1.10463(14) 1.14539(11) 0.0571(3) Uani d . 1 . .
O O1 0.52873(15) 1.05149(12) 0.68603(10) 0.0308(3) Uani d . 1 . .
O O2 0.79096(15) 0.50153(14) 0.83462(13) 0.0435(3) Uani d . 1 . .
C C1 0.6061(2) 0.79137(18) 0.76450(15) 0.0268(3) Uani d . 1 . .
C C2 0.6984(2) 0.82981(18) 0.64745(15) 0.0273(3) Uani d . 1 . .
C C3 0.8176(2) 0.74611(19) 0.57773(15) 0.0293(4) Uani d . 1 . .
H H3 0.8542 0.6358 0.6037 0.035 Uiso calc R 1 . .
C C4 0.8803(2) 0.8308(2) 0.46888(16) 0.0314(4) Uani d . 1 . .
C C5 0.8269(2) 0.9928(2) 0.42678(16) 0.0352(4) Uani d . 1 . .
H H5 0.8734 1.0459 0.3510 0.042 Uiso calc R 1 . .
C C6 0.7069(2) 1.0758(2) 0.49497(16) 0.0338(4) Uani d . 1 . .
H H6 0.6679 1.1860 0.4679 0.041 Uiso calc R 1 . .
C C7 0.6461(2) 0.99115(18) 0.60439(15) 0.0279(3) Uani d . 1 . .
C C8 0.5071(2) 0.92768(18) 0.78381(15) 0.0278(3) Uani d . 1 . .
C C9 0.3831(2) 0.97013(19) 0.88009(15) 0.0283(4) Uani d . 1 . .
C C10 0.2638(2) 1.1155(2) 0.85298(17) 0.0378(4) Uani d . 1 . .
H H10 0.2632 1.1842 0.7720 0.045 Uiso calc R 1 . .
C C11 0.1463(2) 1.1617(2) 0.94148(18) 0.0434(5) Uani d . 1 . .
H H11 0.0651 1.2611 0.9227 0.052 Uiso calc R 1 . .
C C12 0.1501(2) 1.0603(2) 1.05693(17) 0.0388(4) Uani d . 1 . .
C C13 0.2645(2) 0.9155(2) 1.08844(17) 0.0391(4) Uani d . 1 . .
H H13 0.2634 0.8479 1.1697 0.047 Uiso calc R 1 . .
C C14 0.3814(2) 0.8707(2) 0.99897(16) 0.0347(4) Uani d . 1 . .
H H14 0.4616 0.7708 1.0188 0.042 Uiso calc R 1 . .
C C15 0.4679(2) 0.56305(17) 0.78808(15) 0.0274(3) Uani d . 1 . .
C C16 0.2970(2) 0.6120(2) 0.82334(17) 0.0340(4) Uani d . 1 . .
H H16 0.2621 0.6660 0.8837 0.041 Uiso calc R 1 . .
C C17 0.1781(2) 0.5810(2) 0.7692(2) 0.0449(5) Uani d . 1 . .
H H17 0.0602 0.6143 0.7919 0.054 Uiso calc R 1 . .
C C18 0.2304(3) 0.5017(2) 0.6824(2) 0.0478(5) Uani d . 1 . .
H H18 0.1481 0.4809 0.6452 0.057 Uiso calc R 1 . .
C C19 0.4007(3) 0.4522(2) 0.64904(19) 0.0470(5) Uani d . 1 . .
H H19 0.4355 0.3970 0.5895 0.056 Uiso calc R 1 . .
C C20 0.5211(2) 0.48253(19) 0.70198(17) 0.0371(4) Uani d . 1 . .
H H20 0.6389 0.4485 0.6794 0.045 Uiso calc R 1 . .

loop_
_atom_site_aniso_label
_atom_site_aniso_U_11
_atom_site_aniso_U_22
_atom_site_aniso_U_33
_atom_site_aniso_U_12
_atom_site_aniso_U_13
_atom_site_aniso_U_23
Cl1 0.0389(3) 0.0426(3) 0.0377(3) -0.0065(2) 0.01078(19) -0.0129(2)
S1 0.0269(2) 0.0251(2) 0.0310(2) -0.00523(17) -0.00234(17) 0.00144(17)
F1 0.0572(8) 0.0530(7) 0.0476(7) -0.0058(6) 0.0243(6) -0.0174(6)
O1 0.0347(6) 0.0239(6) 0.0285(6) -0.0075(5) 0.0045(5) -0.0038(5)
O2 0.0259(6) 0.0327(7) 0.0566(9) 0.0006(5) -0.0028(6) -0.0010(6)
C1 0.0249(8) 0.0252(8) 0.0264(8) -0.0072(6) -0.0010(6) -0.0022(6)
C2 0.0248(8) 0.0263(8) 0.0282(8) -0.0087(7) -0.0020(6) -0.0027(7)
C3 0.0259(8) 0.0259(8) 0.0325(9) -0.0060(7) -0.0008(7) -0.0053(7)
C4 0.0275(8) 0.0349(9) 0.0301(9) -0.0072(7) 0.0023(7) -0.0101(7)
C5 0.0367(9) 0.0359(9) 0.0288(9) -0.0132(8) 0.0055(7) -0.0040(7)
C6 0.0378(10) 0.0268(8) 0.0314(9) -0.0097(7) 0.0020(7) -0.0023(7)
C7 0.0281(8) 0.0253(8) 0.0279(8) -0.0072(7) 0.0006(7) -0.0061(7)
C8 0.0274(8) 0.0262(8) 0.0261(8) -0.0096(7) -0.0009(7) -0.0010(6)
C9 0.0263(8) 0.0285(8) 0.0296(9) -0.0094(7) 0.0009(7) -0.0074(7)
C10 0.0354(9) 0.0332(9) 0.0343(10) -0.0046(8) 0.0026(8) -0.0025(8)
C11 0.0384(10) 0.0351(10) 0.0450(11) -0.0021(8) 0.0072(9) -0.0078(9)
C12 0.0358(10) 0.0411(10) 0.0389(10) -0.0118(8) 0.0117(8) -0.0160(8)
C13 0.0444(11) 0.0379(10) 0.0296(9) -0.0132(8) 0.0057(8) -0.0045(8)
C14 0.0364(9) 0.0284(9) 0.0329(9) -0.0055(7) 0.0013(7) -0.0051(7)
C15 0.0277(8) 0.0194(7) 0.0286(8) -0.0054(6) 0.0018(7) -0.0008(6)
C16 0.0289(9) 0.0309(9) 0.0382(10) -0.0064(7) 0.0030(7) -0.0089(8)
C17 0.0298(9) 0.0388(11) 0.0615(13) -0.0084(8) -0.0043(9) -0.0089(10)
C18 0.0532(13) 0.0326(10) 0.0604(13) -0.0146(9) -0.0191(11) -0.0078(9)
C19 0.0673(14) 0.0312(10) 0.0445(11) -0.0142(10) -0.0020(10) -0.0136(9)
C20 0.0381(10) 0.0257(9) 0.0415(10) -0.0064(8) 0.0075(8) -0.0084(8)

loop_
_atom_type_symbol
_atom_type_description
_atom_type_scat_dispersion_real
_atom_type_scat_dispersion_imag
_atom_type_scat_source
C C 0.0033 0.0016 'International Tables Vol C Tables 4.2.6.8 and 6.1.1.4'
H H 0.0000 0.0000 'International Tables Vol C Tables 4.2.6.8 and 6.1.1.4'
O O 0.0106 0.0060 'International Tables Vol C Tables 4.2.6.8 and 6.1.1.4'
F F 0.0171 0.0103 'International Tables Vol C Tables 4.2.6.8 and 6.1.1.4'
S S 0.1246 0.1234 'International Tables Vol C Tables 4.2.6.8 and 6.1.1.4'
Cl Cl 0.1484 0.1585 'International Tables Vol C Tables 4.2.6.8 and 6.1.1.4'

loop_
_geom_angle_atom_site_label_1
_geom_angle_atom_site_label_2
_geom_angle_atom_site_label_3
_geom_angle_site_symmetry_1
_geom_angle_site_symmetry_3
_geom_angle
_geom_angle_publ_flag
O2 S1 C1 . . 106.64(7) ?
O2 S1 C15 . . 107.22(8) ?
C1 S1 C15 . . 96.93(7) ?
C7 O1 C8 . . 106.94(12) ?
C8 C1 C2 . . 107.22(14) ?
C8 C1 S1 . . 127.42(13) ?
C2 C1 S1 . . 125.36(12) ?
C3 C2 C7 . . 119.50(15) ?
C3 C2 C1 . . 135.44(15) ?
C7 C2 C1 . . 105.05(14) ?
C4 C3 C2 . . 116.85(15) ?
C4 C3 H3 . . 121.6 ?
C2 C3 H3 . . 121.6 ?
C3 C4 C5 . . 123.08(16) ?
C3 C4 Cl1 . . 118.37(13) ?
C5 C4 Cl1 . . 118.54(13) ?
C6 C5 C4 . . 120.11(16) ?
C6 C5 H5 . . 119.9 ?
C4 C5 H5 . . 119.9 ?
C5 C6 C7 . . 116.72(15) ?
C5 C6 H6 . . 121.6 ?
C7 C6 H6 . . 121.6 ?
O1 C7 C6 . . 125.76(14) ?
O1 C7 C2 . . 110.51(14) ?
C6 C7 C2 . . 123.72(16) ?
C1 C8 O1 . . 110.27(14) ?
C1 C8 C9 . . 135.02(15) ?
O1 C8 C9 . . 114.67(14) ?
C14 C9 C10 . . 118.60(16) ?
C14 C9 C8 . . 122.21(15) ?
C10 C9 C8 . . 119.19(15) ?
C11 C10 C9 . . 121.23(17) ?
C11 C10 H10 . . 119.4 ?
C9 C10 H10 . . 119.4 ?
C12 C11 C10 . . 118.01(17) ?
C12 C11 H11 . . 121.0 ?
C10 C11 H11 . . 121.0 ?
F1 C12 C11 . . 118.74(17) ?
F1 C12 C13 . . 118.13(17) ?
C11 C12 C13 . . 123.13(17) ?
C12 C13 C14 . . 118.27(17) ?
C12 C13 H13 . . 120.9 ?
C14 C13 H13 . . 120.9 ?
C13 C14 C9 . . 120.76(16) ?
C13 C14 H14 . . 119.6 ?
C9 C14 H14 . . 119.6 ?
C20 C15 C16 . . 121.39(17) ?
C20 C15 S1 . . 120.46(13) ?
C16 C15 S1 . . 118.11(13) ?
C17 C16 C15 . . 118.85(17) ?
C17 C16 H16 . . 120.6 ?
C15 C16 H16 . . 120.6 ?
C18 C17 C16 . . 120.02(19) ?
C18 C17 H17 . . 120.0 ?
C16 C17 H17 . . 120.0 ?
C19 C18 C17 . . 120.58(19) ?
C19 C18 H18 . . 119.7 ?
C17 C18 H18 . . 119.7 ?
C18 C19 C20 . . 120.14(19) ?
C18 C19 H19 . . 119.9 ?
C20 C19 H19 . . 119.9 ?
C15 C20 C19 . . 119.01(18) ?
C15 C20 H20 . . 120.5 ?
C19 C20 H20 . . 120.5 ?

loop_
_geom_bond_atom_site_label_1
_geom_bond_atom_site_label_2
_geom_bond_site_symmetry_2
_geom_bond_distance
_geom_bond_publ_flag
Cl1 C4 . 1.7422(17) ?
S1 O2 . 1.4845(13) ?
S1 C1 . 1.7732(16) ?
S1 C15 . 1.7911(17) ?
F1 C12 . 1.358(2) ?
O1 C7 . 1.3717(19) ?
O1 C8 . 1.3788(19) ?
C1 C8 . 1.363(2) ?
C1 C2 . 1.445(2) ?
C2 C3 . 1.390(2) ?
C2 C7 . 1.391(2) ?
C3 C4 . 1.381(2) ?
C3 H3 . 0.9500 ?
C4 C5 . 1.396(2) ?
C5 C6 . 1.378(2) ?
C5 H5 . 0.9500 ?
C6 C7 . 1.379(2) ?
C6 H6 . 0.9500 ?
C8 C9 . 1.461(2) ?
C9 C14 . 1.391(2) ?
C9 C10 . 1.391(2) ?
C10 C11 . 1.379(3) ?
C10 H10 . 0.9500 ?
C11 C12 . 1.365(3) ?
C11 H11 . 0.9500 ?
C12 C13 . 1.371(3) ?
C13 C14 . 1.381(2) ?
C13 H13 . 0.9500 ?
C14 H14 . 0.9500 ?
C15 C20 . 1.379(2) ?
C15 C16 . 1.385(2) ?
C16 C17 . 1.381(3) ?
C16 H16 . 0.9500 ?
C17 C18 . 1.379(3) ?
C17 H17 . 0.9500 ?
C18 C19 . 1.376(3) ?
C18 H18 . 0.9500 ?
C19 C20 . 1.380(3) ?
C19 H19 . 0.9500 ?
C20 H20 . 0.9500 ?

loop_
_geom_torsion_atom_site_label_1
_geom_torsion_atom_site_label_2
_geom_torsion_atom_site_label_3
_geom_torsion_atom_site_label_4
_geom_torsion_site_symmetry_1
_geom_torsion_site_symmetry_2
_geom_torsion_site_symmetry_3
_geom_torsion_site_symmetry_4
_geom_torsion
_geom_torsion_publ_flag
O2 S1 C1 C8 . . . . -154.59(15) ?
C15 S1 C1 C8 . . . . 95.06(16) ?
O2 S1 C1 C2 . . . . 26.14(16) ?
C15 S1 C1 C2 . . . . -84.21(15) ?
C8 C1 C2 C3 . . . . 179.31(18) ?
S1 C1 C2 C3 . . . . -1.3(3) ?
C8 C1 C2 C7 . . . . 0.04(18) ?
S1 C1 C2 C7 . . . . 179.44(12) ?
C7 C2 C3 C4 . . . . 1.3(2) ?
C1 C2 C3 C4 . . . . -177.90(17) ?
C2 C3 C4 C5 . . . . -1.2(3) ?
C2 C3 C4 Cl1 . . . . 177.97(12) ?
C3 C4 C5 C6 . . . . 0.3(3) ?
Cl1 C4 C5 C6 . . . . -178.87(14) ?
C4 C5 C6 C7 . . . . 0.5(3) ?
C8 O1 C7 C6 . . . . -178.57(16) ?
C8 O1 C7 C2 . . . . 0.94(18) ?
C5 C6 C7 O1 . . . . 179.02(16) ?
C5 C6 C7 C2 . . . . -0.4(3) ?
C3 C2 C7 O1 . . . . 179.98(14) ?
C1 C2 C7 O1 . . . . -0.61(18) ?
C3 C2 C7 C6 . . . . -0.5(3) ?
C1 C2 C7 C6 . . . . 178.91(16) ?
C2 C1 C8 O1 . . . . 0.54(18) ?
S1 C1 C8 O1 . . . . -178.84(11) ?
C2 C1 C8 C9 . . . . 178.16(17) ?
S1 C1 C8 C9 . . . . -1.2(3) ?
C7 O1 C8 C1 . . . . -0.91(18) ?
C7 O1 C8 C9 . . . . -179.06(13) ?
C1 C8 C9 C14 . . . . 22.4(3) ?
O1 C8 C9 C14 . . . . -160.06(15) ?
C1 C8 C9 C10 . . . . -158.49(19) ?
O1 C8 C9 C10 . . . . 19.1(2) ?
C14 C9 C10 C11 . . . . 0.4(3) ?
C8 C9 C10 C11 . . . . -178.78(17) ?
C9 C10 C11 C12 . . . . -0.1(3) ?
C10 C11 C12 F1 . . . . 179.39(17) ?
C10 C11 C12 C13 . . . . -0.1(3) ?
F1 C12 C13 C14 . . . . -179.41(16) ?
C11 C12 C13 C14 . . . . 0.1(3) ?
C12 C13 C14 C9 . . . . 0.1(3) ?
C10 C9 C14 C13 . . . . -0.4(3) ?
C8 C9 C14 C13 . . . . 178.74(16) ?
O2 S1 C15 C20 . . . . -13.01(16) ?
C1 S1 C15 C20 . . . . 96.85(14) ?
O2 S1 C15 C16 . . . . 164.67(12) ?
C1 S1 C15 C16 . . . . -85.46(14) ?
C20 C15 C16 C17 . . . . -1.0(2) ?
S1 C15 C16 C17 . . . . -178.63(14) ?
C15 C16 C17 C18 . . . . 0.4(3) ?
C16 C17 C18 C19 . . . . 0.3(3) ?
C17 C18 C19 C20 . . . . -0.4(3) ?
C16 C15 C20 C19 . . . . 0.8(3) ?
S1 C15 C20 C19 . . . . 178.43(14) ?
C18 C19 C20 C15 . . . . -0.1(3) ?
